data_1546297
loop_
_publ_author_name
'Guarnieri-Ib\'a\~nez, Alejandro'
'Medina, Florian'
'Besnard, C\'eline'
'Kidd, Sarah L.'
'Spring, David R.'
'Lacour, Jerome'

_publ_section_title
;
 Diversity-Oriented Synthesis of Heterocycles and Macrocycles by
 Controlled Reactions of Oxetanes with \a-Iminocarbenes
;
_journal_name_full 'Chem. Sci.'
_journal_paper_doi 10.1039/C7SC00964J
_journal_year 2017
_chemical_formula_moiety 'C19 H29 N O4 S'
_chemical_formula_sum 'C19 H29 N O4 S'
_chemical_formula_weight 367.49
_space_group_crystal_system monoclinic
_space_group_IT_number 14
_space_group_name_Hall '-P 2ybc'
_space_group_name_H-M_alt 'P 1 21/c 1'
_symmetry_space_group_name_Hall '-P 2ybc'
_symmetry_space_group_name_H-M 'P 1 21/c 1'
_atom_sites_solution_hydrogens geom
_atom_sites_solution_primary direct
_audit_creation_date 2016-05-26
_audit_creation_method
;
Olex2 1.2-beta
(compiled 2016.02.19 svn.r3266 for OlexSys, GUI svn.r5155)
;
_audit_update_record
;
2017-02-27 deposited with the CCDC.
2017-06-07 downloaded from the CCDC.
;
_cell_angle_alpha 90
_cell_angle_beta 107.1557(13)
_cell_angle_gamma 90
_cell_formula_units_Z 4
_cell_length_a 17.4991(2)
_cell_length_b 5.67440(6)
_cell_length_c 20.5923(3)
_cell_measurement_reflns_used 7438
_cell_measurement_temperature 181(2)
_cell_measurement_theta_max 73.9240
_cell_measurement_theta_min 4.4650
_cell_volume 1953.77(4)
_computing_cell_refinement 'CrysAlisPro 1.171.38.41 (Rigaku OD, 2015)'
_computing_data_collection 'CrysAlisPro 1.171.38.41 (Rigaku OD, 2015)'
_computing_data_reduction 'CrysAlisPro 1.171.38.41 (Rigaku OD, 2015)'
_computing_molecular_graphics 'Olex2 (Dolomanov et al., 2009)'
_computing_publication_material 'Olex2 (Dolomanov et al., 2009)'
_computing_structure_refinement 'ShelXL (Sheldrick, 2015)'
_computing_structure_solution 'SIR2004 (Burla et al., 2007)'
_diffrn_ambient_environment N~2~
_diffrn_ambient_temperature 181(2)
_diffrn_detector 'CCD plate'
_diffrn_detector_area_resol_mean 10.4679
_diffrn_detector_type Atlas
_diffrn_measured_fraction_theta_full 0.999
_diffrn_measured_fraction_theta_max 0.983
_diffrn_measurement_details
;
List of Runs (angles in degrees, time in seconds):

  # Type    Start    End  Width  t~exp~   \w     \q     \k     \f   Frames
#--------------------------------------------------------------------------
  1  \w    -78.00  30.00   1.00    2.00    --  -39.51  19.00  30.00  108
  2  \w    -46.00  30.00   1.00    2.00    --  -39.51  38.00  60.00   76
  3  \w   -129.00 -35.00   1.00    2.00    --  -39.51-178.00   0.00   94
  4  \w    -35.00  24.00   1.00    2.00    --   39.51 -77.00-120.00   59
  5  \w     43.00  74.00   1.00    2.00    --   39.51 -99.00 150.00   31
  6  \w     83.00 127.00   1.00    2.00    --   39.51 178.00  30.00   44
  7  \w     49.00 107.00   1.00   10.00    --  109.05 -94.00  90.00   58
  8  \w     95.00 171.00   1.00   10.00    --  109.05 125.00  30.00   76
  9  \w     40.00  85.00   1.00   10.00    --  109.05 -45.00  60.00   45
 10  \w     38.00  89.00   1.00   10.00    --  109.05 -30.00   0.00   51
 11  \w     40.00  95.00   1.00   10.00    --  109.05 -45.00 -90.00   55
 12  \w     84.00 178.00   1.00   10.00    --  109.05  30.00 150.00   94
 13  \w     36.00 101.00   1.00   10.00    --  109.05-108.00  58.00   65
 14  \w     38.00  65.00   1.00   10.00    --  109.05 -94.00-180.00   27
 15  \w    153.00 178.00   1.00   10.00    --  109.05  45.00 -60.00   25
 16  \w     95.00 121.00   1.00   10.00    --  109.05  45.00 -60.00   26
 17  \w     58.00  90.00   1.00   10.00    --  109.05 -30.00-150.00   32
 18  \w     84.00 120.00   1.00   10.00    --  109.05  45.00-180.00   36
 19  \w    134.00 175.00   1.00   10.00    --  109.05  45.00-180.00   41
 20  \w     68.00 121.00   1.00   10.00    --  109.05-125.00-120.00   53
 21  \w     37.00  93.00   1.00   10.00    --  109.05 -45.00 150.00   56
 22  \w     58.00 100.00   1.00   10.00    --  109.05 -98.00 -41.00   42
;
_diffrn_measurement_device 'four-circle diffractometer'
_diffrn_measurement_device_type 'SuperNova, Dual, Cu at zero, Atlas'
_diffrn_measurement_method '\w scans'
_diffrn_orient_matrix_type 'CrysAlisPro convention (1999,Acta A55,543-557)'
_diffrn_orient_matrix_UB_11 -0.0303506000
_diffrn_orient_matrix_UB_12 -0.2508354000
_diffrn_orient_matrix_UB_13 -0.0221729000
_diffrn_orient_matrix_UB_21 -0.0014957000
_diffrn_orient_matrix_UB_22 -0.0544382000
_diffrn_orient_matrix_UB_23 0.0729054000
_diffrn_orient_matrix_UB_31 -0.0869763000
_diffrn_orient_matrix_UB_32 0.0885170000
_diffrn_orient_matrix_UB_33 -0.0179771000
_diffrn_radiation_monochromator mirror
_diffrn_radiation_probe x-ray
_diffrn_radiation_type CuK\a
_diffrn_radiation_wavelength 1.54184
_diffrn_reflns_av_R_equivalents 0.0279
_diffrn_reflns_av_unetI/netI 0.0241
_diffrn_reflns_Laue_measured_fraction_full 0.999
_diffrn_reflns_Laue_measured_fraction_max 0.983
_diffrn_reflns_limit_h_max 16
_diffrn_reflns_limit_h_min -21
_diffrn_reflns_limit_k_max 7
_diffrn_reflns_limit_k_min -6
_diffrn_reflns_limit_l_max 24
_diffrn_reflns_limit_l_min -25
_diffrn_reflns_number 12491
_diffrn_reflns_point_group_measured_fraction_full 0.999
_diffrn_reflns_point_group_measured_fraction_max 0.983
_diffrn_reflns_theta_full 67.684
_diffrn_reflns_theta_max 73.911
_diffrn_reflns_theta_min 4.492
_diffrn_source 'micro-focus sealed X-ray tube'
_diffrn_source_type 'SuperNova (Cu) X-ray Source'
_exptl_absorpt_coefficient_mu 1.655
_exptl_absorpt_correction_T_max 0.950
_exptl_absorpt_correction_T_min 0.586
_exptl_absorpt_correction_type analytical
_exptl_absorpt_process_details
;
CrysAlisPro 1.171.38.41 (Rigaku Oxford Diffraction, 2015)
Analytical numeric absorption correction using a multifaceted crystal
            model based on expressions derived by R.C. Clark & J.S. Reid.
(Clark, R. C. & Reid, J. S. (1995). Acta Cryst. A51, 887-897)
Empirical absorption correction using spherical harmonics,
 implemented in SCALE3 ABSPACK scaling algorithm.
;
_exptl_crystal_colour colourless
_exptl_crystal_colour_primary colourless
_exptl_crystal_density_diffrn 1.249
_exptl_crystal_description plate
_exptl_crystal_F_000 792
_exptl_crystal_size_max 0.683
_exptl_crystal_size_mid 0.123
_exptl_crystal_size_min 0.032
_refine_diff_density_max 0.311
_refine_diff_density_min -0.395
_refine_diff_density_rms 0.051
_refine_ls_extinction_method none
_refine_ls_goodness_of_fit_ref 1.051
_refine_ls_hydrogen_treatment constr
_refine_ls_matrix_type full
_refine_ls_number_parameters 231
_refine_ls_number_reflns 3874
_refine_ls_number_restraints 0
_refine_ls_restrained_S_all 1.051
_refine_ls_R_factor_all 0.0412
_refine_ls_R_factor_gt 0.0377
_refine_ls_shift/su_max 0.001
_refine_ls_shift/su_mean 0.000
_refine_ls_structure_factor_coef Fsqd
_refine_ls_weighting_details 'w=1/[\s^2^(Fo^2^)+(0.0661P)^2^+0.3514P] where P=(Fo^2^+2Fc^2^)/3'
_refine_ls_weighting_scheme calc
_refine_ls_wR_factor_gt 0.1005
_refine_ls_wR_factor_ref 0.1050
_reflns_Friedel_coverage 0.000
_reflns_number_gt 3513
_reflns_number_total 3874
_reflns_threshold_expression 'I > 2\s(I)'
_cod_data_source_file c7sc00964j2.cif
_cod_data_source_block ajgi409-2-4
_cod_original_cell_volume 1953.78(4)
_cod_database_code 1546297
_chemical_oxdiff_formula 'C19 H29 N1 O4 S1'
_shelx_space_group_comment
;
The symmetry employed for this shelxl refinement is uniquely defined
by the following loop, which should always be used as a source of
symmetry information in preference to the above space-group names.
They are only intended as comments.
;
_reflns_odcompleteness_completeness 99.90
_reflns_odcompleteness_iscentric 1
_reflns_odcompleteness_theta 66.97
_olex2_refinement_description
;
1. Fixed Uiso
 At 1.2 times of:
  All C(H) groups, All C(H,H) groups
 At 1.5 times of:
  All C(H,H,H) groups
2.a Secondary CH2 refined with riding coordinates:
 C2(H2A,H2B), C6(H6A,H6B), C7(H7A,H7B), C11(H11A,H11B)
2.b Aromatic/amide H refined with riding coordinates:
 C14(H14), C15(H15), C16(H16), C17(H17), C18(H18), C19(H19)
2.c Idealised Me refined as rotating group:
 C1(H1A,H1B,H1C), C4(H4A,H4B,H4C), C5(H5A,H5B,H5C), C9(H9A,H9B,H9C), C10(H10A,
 H10B,H10C)
;
_shelx_shelxl_version_number 2014/7
_olex2_submission_special_instructions 'No special instructions were received'
_oxdiff_exptl_absorpt_empirical_details
;
Empirical correction (ABSPACK) includes:
- Absorption correction using spherical harmonics
- Frame scaling
;
_oxdiff_exptl_absorpt_empirical_full_max 1.502
_oxdiff_exptl_absorpt_empirical_full_min 0.358

loop_
_space_group_symop_operation_xyz
'x, y, z'
'-x, y+1/2, -z+1/2'
'-x, -y, -z'
'x, -y-1/2, z-1/2'

loop_
_atom_site_label
_atom_site_type_symbol
_atom_site_fract_x
_atom_site_fract_y
_atom_site_fract_z
_atom_site_U_iso_or_equiv
_atom_site_adp_type
_atom_site_occupancy
_atom_site_site_symmetry_order
_atom_site_calc_flag
_atom_site_refinement_flags_posn
S1 S 0.63670(2) 0.24640(5) 0.42574(2) 0.02380(12) Uani 1 1 d .
O1 O 0.61353(6) 0.46486(17) 0.44973(5) 0.0325(2) Uani 1 1 d .
O2 O 0.70601(5) 0.12253(17) 0.48232(5) 0.0281(2) Uani 1 1 d .
O3 O 0.86458(6) 0.08825(16) 0.40240(5) 0.0278(2) Uani 1 1 d .
O4 O 0.72549(5) 0.29511(16) 0.25551(5) 0.0254(2) Uani 1 1 d .
N1 N 0.66324(8) 0.2453(2) 0.36200(6) 0.0326(3) Uani 1 1 d .
C1 C 0.56352(9) 0.0312(3) 0.42327(8) 0.0340(3) Uani 1 1 d .
H1A H 0.5828 -0.1230 0.4134 0.051 Uiso 1 1 calc GR
H1B H 0.5142 0.0712 0.3877 0.051 Uiso 1 1 calc GR
H1C H 0.5528 0.0254 0.4673 0.051 Uiso 1 1 calc GR
C2 C 0.78389(8) 0.2401(2) 0.50174(7) 0.0281(3) Uani 1 1 d .
H2A H 0.7901 0.3347 0.5434 0.034 Uiso 1 1 calc R
H2B H 0.7878 0.3474 0.4649 0.034 Uiso 1 1 calc R
C3 C 0.84952(8) 0.0542(2) 0.51458(7) 0.0266(3) Uani 1 1 d .
C4 C 0.83861(9) -0.1290(3) 0.56581(7) 0.0336(3) Uani 1 1 d .
H4A H 0.7875 -0.2106 0.5470 0.050 Uiso 1 1 calc GR
H4B H 0.8389 -0.0499 0.6082 0.050 Uiso 1 1 calc GR
H4C H 0.8824 -0.2436 0.5750 0.050 Uiso 1 1 calc GR
C5 C 0.92960(8) 0.1829(3) 0.54326(8) 0.0352(3) Uani 1 1 d .
H5A H 0.9305 0.2616 0.5858 0.053 Uiso 1 1 calc GR
H5B H 0.9359 0.3004 0.5103 0.053 Uiso 1 1 calc GR
H5C H 0.9735 0.0688 0.5519 0.053 Uiso 1 1 calc GR
C6 C 0.84638(8) -0.0719(2) 0.44830(7) 0.0273(3) Uani 1 1 d .
H6A H 0.8853 -0.2033 0.4577 0.033 Uiso 1 1 calc R
H6B H 0.7923 -0.1386 0.4279 0.033 Uiso 1 1 calc R
C7 C 0.84969(8) -0.0112(2) 0.33632(7) 0.0265(3) Uani 1 1 d .
H7A H 0.7940 -0.0696 0.3203 0.032 Uiso 1 1 calc R
H7B H 0.8860 -0.1463 0.3381 0.032 Uiso 1 1 calc R
C8 C 0.86294(8) 0.1741(2) 0.28694(7) 0.0269(3) Uani 1 1 d .
C9 C 0.94856(9) 0.2708(3) 0.31176(9) 0.0377(3) Uani 1 1 d .
H9A H 0.9563 0.3883 0.2794 0.057 Uiso 1 1 calc GR
H9B H 0.9867 0.1414 0.3153 0.057 Uiso 1 1 calc GR
H9C H 0.9574 0.3444 0.3564 0.057 Uiso 1 1 calc GR
C10 C 0.84789(9) 0.0572(3) 0.21723(7) 0.0365(3) Uani 1 1 d .
H10A H 0.7932 -0.0049 0.2022 0.055 Uiso 1 1 calc GR
H10B H 0.8860 -0.0721 0.2206 0.055 Uiso 1 1 calc GR
H10C H 0.8548 0.1738 0.1843 0.055 Uiso 1 1 calc GR
C11 C 0.80559(8) 0.3795(2) 0.28250(7) 0.0263(3) Uani 1 1 d .
H11A H 0.8131 0.4477 0.3282 0.032 Uiso 1 1 calc R
H11B H 0.8163 0.5040 0.2526 0.032 Uiso 1 1 calc R
C12 C 0.66903(7) 0.4558(2) 0.26296(7) 0.0247(3) Uani 1 1 d .
C13 C 0.64349(7) 0.6372(2) 0.20964(6) 0.0245(3) Uani 1 1 d .
C14 C 0.66012(8) 0.6069(3) 0.14766(7) 0.0283(3) Uani 1 1 d .
H14 H 0.6884 0.4710 0.1408 0.034 Uiso 1 1 calc R
C15 C 0.63570(9) 0.7733(3) 0.09610(7) 0.0319(3) Uani 1 1 d .
H15 H 0.6478 0.7509 0.0545 0.038 Uiso 1 1 calc R
C16 C 0.59385(8) 0.9715(3) 0.10518(7) 0.0331(3) Uani 1 1 d .
H16 H 0.5764 1.0839 0.0697 0.040 Uiso 1 1 calc R
C17 C 0.57751(8) 1.0049(2) 0.16652(7) 0.0315(3) Uani 1 1 d .
H17 H 0.5488 1.1406 0.1730 0.038 Uiso 1 1 calc R
C18 C 0.60281(8) 0.8411(2) 0.21847(7) 0.0287(3) Uani 1 1 d .
H18 H 0.5923 0.8678 0.2606 0.034 Uiso 1 1 calc R
C19 C 0.63798(8) 0.4284(2) 0.31462(7) 0.0278(3) Uani 1 1 d .
H19 H 0.5981 0.5349 0.3193 0.033 Uiso 1 1 calc R

loop_
_atom_site_aniso_label
_atom_site_aniso_U_11
_atom_site_aniso_U_22
_atom_site_aniso_U_33
_atom_site_aniso_U_23
_atom_site_aniso_U_13
_atom_site_aniso_U_12
S1 0.02919(19) 0.02171(19) 0.02080(18) 0.00189(10) 0.00784(13) 0.00367(10)
O1 0.0440(6) 0.0259(5) 0.0289(5) -0.0017(4) 0.0130(4) 0.0065(4)
O2 0.0276(5) 0.0289(5) 0.0265(5) 0.0068(4) 0.0059(4) 0.0014(4)
O3 0.0357(5) 0.0240(5) 0.0242(5) -0.0005(4) 0.0097(4) -0.0034(4)
O4 0.0250(4) 0.0240(4) 0.0259(5) -0.0026(4) 0.0056(4) 0.0002(3)
N1 0.0433(7) 0.0320(7) 0.0252(6) 0.0054(4) 0.0141(5) 0.0118(5)
C1 0.0309(7) 0.0300(7) 0.0383(8) 0.0049(6) 0.0059(6) 0.0005(5)
C2 0.0312(7) 0.0250(7) 0.0272(7) -0.0012(5) 0.0071(5) -0.0019(5)
C3 0.0279(6) 0.0262(6) 0.0243(6) 0.0019(5) 0.0054(5) -0.0002(5)
C4 0.0370(7) 0.0339(7) 0.0296(7) 0.0072(6) 0.0095(6) 0.0033(6)
C5 0.0308(7) 0.0413(8) 0.0308(7) -0.0018(6) 0.0050(6) -0.0053(6)
C6 0.0312(6) 0.0229(6) 0.0284(7) 0.0017(5) 0.0099(5) -0.0002(5)
C7 0.0305(6) 0.0228(6) 0.0254(6) -0.0020(5) 0.0072(5) 0.0005(5)
C8 0.0265(6) 0.0277(6) 0.0270(6) 0.0000(5) 0.0089(5) 0.0002(5)
C9 0.0271(7) 0.0434(9) 0.0430(9) 0.0050(6) 0.0110(6) -0.0020(6)
C10 0.0422(8) 0.0415(8) 0.0288(7) -0.0012(6) 0.0151(6) 0.0061(6)
C11 0.0275(6) 0.0230(6) 0.0273(6) 0.0017(5) 0.0065(5) -0.0021(5)
C12 0.0262(6) 0.0241(6) 0.0224(6) -0.0010(5) 0.0047(5) 0.0015(5)
C13 0.0247(6) 0.0249(6) 0.0217(6) 0.0005(5) 0.0037(5) -0.0019(5)
C14 0.0290(6) 0.0305(7) 0.0253(6) 0.0007(5) 0.0079(5) -0.0002(5)
C15 0.0330(7) 0.0393(8) 0.0231(6) 0.0026(5) 0.0077(5) -0.0047(5)
C16 0.0353(7) 0.0307(7) 0.0287(7) 0.0069(5) 0.0023(5) -0.0047(5)
C17 0.0346(7) 0.0237(6) 0.0325(7) 0.0012(5) 0.0041(6) 0.0005(5)
C18 0.0343(7) 0.0265(7) 0.0242(6) -0.0019(5) 0.0068(5) -0.0008(5)
C19 0.0323(6) 0.0273(6) 0.0237(6) 0.0030(5) 0.0079(5) 0.0057(5)

loop_
_atom_type_symbol
_atom_type_description
_atom_type_scat_dispersion_real
_atom_type_scat_dispersion_imag
_atom_type_scat_source
C C 0.0181 0.0091 'International Tables Vol C Tables 4.2.6.8 and 6.1.1.4'
H H 0.0000 0.0000 'International Tables Vol C Tables 4.2.6.8 and 6.1.1.4'
N N 0.0311 0.0180 'International Tables Vol C Tables 4.2.6.8 and 6.1.1.4'
O O 0.0492 0.0322 'International Tables Vol C Tables 4.2.6.8 and 6.1.1.4'
S S 0.3331 0.5567 'International Tables Vol C Tables 4.2.6.8 and 6.1.1.4'

loop_
_exptl_crystal_face_index_h
_exptl_crystal_face_index_k
_exptl_crystal_face_index_l
_exptl_crystal_face_perp_dist
1 0 0 0.0539
-1 0 0 0.0539
0 1 1 0.3239
0 -1 -1 0.3239
0 0 -2 0.0279
0 0 2 0.0039

loop_
_geom_angle_atom_site_label_1
_geom_angle_atom_site_label_2
_geom_angle_atom_site_label_3
_geom_angle
O1 S1 O2 111.35(6)
O1 S1 N1 119.40(6)
O1 S1 C1 109.39(7)
O2 S1 C1 96.11(6)
N1 S1 O2 105.82(6)
N1 S1 C1 112.23(7)
C2 O2 S1 116.74(8)
C6 O3 C7 111.73(10)
C12 O4 C11 112.70(10)
C19 N1 S1 118.99(10)
S1 C1 H1A 109.5
S1 C1 H1B 109.5
S1 C1 H1C 109.5
H1A C1 H1B 109.5
H1A C1 H1C 109.5
H1B C1 H1C 109.5
O2 C2 H2A 109.9
O2 C2 H2B 109.9
O2 C2 C3 109.00(10)
H2A C2 H2B 108.3
C3 C2 H2A 109.9
C3 C2 H2B 109.9
C2 C3 C4 110.38(11)
C2 C3 C5 107.06(11)
C2 C3 C6 110.04(11)
C4 C3 C5 110.04(12)
C6 C3 C4 108.55(11)
C6 C3 C5 110.77(11)
C3 C4 H4A 109.5
C3 C4 H4B 109.5
C3 C4 H4C 109.5
H4A C4 H4B 109.5
H4A C4 H4C 109.5
H4B C4 H4C 109.5
C3 C5 H5A 109.5
C3 C5 H5B 109.5
C3 C5 H5C 109.5
H5A C5 H5B 109.5
H5A C5 H5C 109.5
H5B C5 H5C 109.5
O3 C6 C3 109.89(10)
O3 C6 H6A 109.7
O3 C6 H6B 109.7
C3 C6 H6A 109.7
C3 C6 H6B 109.7
H6A C6 H6B 108.2
O3 C7 H7A 109.7
O3 C7 H7B 109.7
O3 C7 C8 110.03(10)
H7A C7 H7B 108.2
C8 C7 H7A 109.7
C8 C7 H7B 109.7
C7 C8 C9 110.44(12)
C7 C8 C10 107.92(11)
C10 C8 C9 110.36(12)
C11 C8 C7 109.88(10)
C11 C8 C9 107.93(11)
C11 C8 C10 110.30(11)
C8 C9 H9A 109.5
C8 C9 H9B 109.5
C8 C9 H9C 109.5
H9A C9 H9B 109.5
H9A C9 H9C 109.5
H9B C9 H9C 109.5
C8 C10 H10A 109.5
C8 C10 H10B 109.5
C8 C10 H10C 109.5
H10A C10 H10B 109.5
H10A C10 H10C 109.5
H10B C10 H10C 109.5
O4 C11 C8 108.68(10)
O4 C11 H11A 110.0
O4 C11 H11B 110.0
C8 C11 H11A 110.0
C8 C11 H11B 110.0
H11A C11 H11B 108.3
O4 C12 C13 116.50(11)
C19 C12 O4 118.77(12)
C19 C12 C13 124.59(12)
C14 C13 C12 119.59(12)
C18 C13 C12 122.34(12)
C18 C13 C14 118.08(12)
C13 C14 H14 119.6
C15 C14 C13 120.85(13)
C15 C14 H14 119.6
C14 C15 H15 119.9
C16 C15 C14 120.26(13)
C16 C15 H15 119.9
C15 C16 H16 120.2
C15 C16 C17 119.53(13)
C17 C16 H16 120.2
C16 C17 H17 119.8
C18 C17 C16 120.39(13)
C18 C17 H17 119.8
C13 C18 H18 119.6
C17 C18 C13 120.86(13)
C17 C18 H18 119.6
N1 C19 H19 119.3
C12 C19 N1 121.31(12)
C12 C19 H19 119.3

loop_
_geom_bond_atom_site_label_1
_geom_bond_atom_site_label_2
_geom_bond_distance
S1 O1 1.4364(10)
S1 O2 1.5775(9)
S1 N1 1.5161(12)
S1 C1 1.7595(15)
O2 C2 1.4632(16)
O3 C6 1.4137(16)
O3 C7 1.4242(16)
O4 C11 1.4296(15)
O4 C12 1.3857(15)
N1 C19 1.4042(17)
C1 H1A 0.9800
C1 H1B 0.9800
C1 H1C 0.9800
C2 H2A 0.9900
C2 H2B 0.9900
C2 C3 1.5237(18)
C3 C4 1.5328(18)
C3 C5 1.5354(18)
C3 C6 1.5279(18)
C4 H4A 0.9800
C4 H4B 0.9800
C4 H4C 0.9800
C5 H5A 0.9800
C5 H5B 0.9800
C5 H5C 0.9800
C6 H6A 0.9900
C6 H6B 0.9900
C7 H7A 0.9900
C7 H7B 0.9900
C7 C8 1.5273(18)
C8 C9 1.5345(19)
C8 C10 1.5321(19)
C8 C11 1.5229(18)
C9 H9A 0.9800
C9 H9B 0.9800
C9 H9C 0.9800
C10 H10A 0.9800
C10 H10B 0.9800
C10 H10C 0.9800
C11 H11A 0.9900
C11 H11B 0.9900
C12 C13 1.4752(18)
C12 C19 1.3386(19)
C13 C14 1.4007(18)
C13 C18 1.3979(19)
C14 H14 0.9500
C14 C15 1.391(2)
C15 H15 0.9500
C15 C16 1.384(2)
C16 H16 0.9500
C16 C17 1.388(2)
C17 H17 0.9500
C17 C18 1.387(2)
C18 H18 0.9500
C19 H19 0.9500

loop_
_geom_torsion_atom_site_label_1
_geom_torsion_atom_site_label_2
_geom_torsion_atom_site_label_3
_geom_torsion_atom_site_label_4
_geom_torsion
S1 O2 C2 C3 -142.06(9)
S1 N1 C19 C12 169.81(11)
O1 S1 O2 C2 -67.63(10)
O1 S1 N1 C19 -23.24(15)
O2 S1 N1 C19 -149.68(11)
O2 C2 C3 C4 -53.30(15)
O2 C2 C3 C5 -173.07(11)
O2 C2 C3 C6 66.48(14)
O3 C7 C8 C9 58.12(14)
O3 C7 C8 C10 178.84(10)
O3 C7 C8 C11 -60.84(14)
O4 C12 C13 C14 15.91(17)
O4 C12 C13 C18 -164.09(12)
O4 C12 C19 N1 1.9(2)
N1 S1 O2 C2 63.55(10)
C1 S1 O2 C2 178.76(10)
C1 S1 N1 C19 106.71(12)
C2 C3 C6 O3 65.19(13)
C4 C3 C6 O3 -173.91(11)
C5 C3 C6 O3 -52.99(15)
C6 O3 C7 C8 174.98(10)
C7 O3 C6 C3 -170.43(10)
C7 C8 C11 O4 -62.98(13)
C9 C8 C11 O4 176.53(11)
C10 C8 C11 O4 55.89(14)
C11 O4 C12 C13 85.16(13)
C11 O4 C12 C19 -98.93(14)
C12 O4 C11 C8 167.10(10)
C12 C13 C14 C15 179.02(12)
C12 C13 C18 C17 -178.04(12)
C13 C12 C19 N1 177.44(12)
C13 C14 C15 C16 -0.5(2)
C14 C13 C18 C17 1.96(19)
C14 C15 C16 C17 1.0(2)
C15 C16 C17 C18 0.0(2)
C16 C17 C18 C13 -1.5(2)
C18 C13 C14 C15 -0.98(19)
C19 C12 C13 C14 -159.73(13)
C19 C12 C13 C18 20.3(2)

loop_
_exptl_oxdiff_crystal_face_indexfrac_h
_exptl_oxdiff_crystal_face_indexfrac_k
_exptl_oxdiff_crystal_face_indexfrac_l
_exptl_oxdiff_crystal_face_x
_exptl_oxdiff_crystal_face_y
_exptl_oxdiff_crystal_face_z
1.0009 -0.0001 -0.0003 -0.0303 -0.0015 -0.0871
-1.0009 0.0001 0.0003 0.0303 0.0015 0.0871
0.0007 0.9997 1.0008 -0.2730 0.0185 0.0704
-0.0007 -0.9997 -1.0008 0.2730 -0.0185 -0.0704
-0.0014 0.0007 -1.9980 0.0442 -0.1457 0.0361
0.0014 -0.0007 1.9980 -0.0442 0.1457 -0.0361
